data_4338972
loop_
_publ_author_name
'Domingos, Angela'
'Lopes, Irene'
'Waerenborgh, Jo\~ao C'
'Marques, No\'emia'
'Lin, G. Y.'
'Zhang, X. W.'
'Takats, Josef'
'McDonald, Robert'
'Hillier, Anna C.'
'Sella, Andrea'
'Elsegood, Mark R. J.'
'Day, Victor W.'

_publ_section_title
;
 Trapping of anionic organic radicals by (TpMe2)2Ln (Ln = Sm, Eu).
;
_journal_issue 22
_journal_name_full 'Inorganic chemistry'
_journal_page_first 9415
_journal_page_last 9424
_journal_paper_doi 10.1021/ic701364k
_journal_volume 46
_journal_year 2007
_chemical_formula_sum 'C51 H72 B2 N12 O2 Sm'
_chemical_formula_weight 1057.18
_chemical_name_systematic
;
  Bis(hydrido(tris-(3,5-dimethylpyrazolyl)borato)samarium(III) para-
  (3,5-di-t-Butyl)benzohemiquinone
;
_space_group_IT_number 2
_symmetry_cell_setting triclinic
_symmetry_space_group_name_Hall '-P 1'
_symmetry_space_group_name_H-M 'P -1'
_atom_sites_solution_hydrogens geom
_atom_sites_solution_primary direct
_atom_sites_solution_secondary difmap
_audit_creation_method SHELXL-97
_cell_angle_alpha 89.96(3)
_cell_angle_beta 74.29(3)
_cell_angle_gamma 71.14(3)
_cell_formula_units_Z 2
_cell_length_a 10.924(2)
_cell_length_b 15.044(3)
_cell_length_c 18.785(4)
_cell_measurement_reflns_used 15
_cell_measurement_temperature 293(2)
_cell_measurement_theta_max 17.5
_cell_measurement_theta_min 12.5
_cell_volume 2799.5(12)
_computing_cell_refinement 'Syntex P-1'
_computing_data_collection 'Syntex P-1'
_computing_data_reduction 'Bruker SHELXTL'
_computing_molecular_graphics 'Bruker SHELXTL'
_computing_publication_material 'Bruker SHELXTL'
_computing_structure_refinement 'Bruker SHELXTL'
_computing_structure_solution 'Bruker SHELXTL'
_diffrn_ambient_temperature 293(2)
_diffrn_measured_fraction_theta_full 0.989
_diffrn_measured_fraction_theta_max 0.989
_diffrn_measurement_device_type 'Syntex P-1'
_diffrn_measurement_method '\w scans'
_diffrn_radiation_monochromator graphite
_diffrn_radiation_source 'fine-focus sealed tube'
_diffrn_radiation_type MoK\a
_diffrn_radiation_wavelength 0.71073
_diffrn_reflns_av_R_equivalents 0.0372
_diffrn_reflns_av_sigmaI/netI 0.0978
_diffrn_reflns_limit_h_max 11
_diffrn_reflns_limit_h_min -11
_diffrn_reflns_limit_k_max 16
_diffrn_reflns_limit_k_min -16
_diffrn_reflns_limit_l_max 0
_diffrn_reflns_limit_l_min -20
_diffrn_reflns_number 7948
_diffrn_reflns_theta_full 22.96
_diffrn_reflns_theta_max 22.96
_diffrn_reflns_theta_min 1.74
_diffrn_standards_decay_% 0.00
_diffrn_standards_interval_count 300
_diffrn_standards_number 6
_exptl_absorpt_coefficient_mu 1.096
_exptl_absorpt_correction_T_max 1.000
_exptl_absorpt_correction_T_min 0.882
_exptl_absorpt_correction_type empirical
_exptl_absorpt_process_details '360 deg. psi-scans for 6 reflections'
_exptl_crystal_colour red
_exptl_crystal_density_diffrn 1.254
_exptl_crystal_density_method 'not measured'
_exptl_crystal_description Parallelepiped
_exptl_crystal_F_000 1100
_exptl_crystal_size_max 0.42
_exptl_crystal_size_mid 0.34
_exptl_crystal_size_min 0.18
_refine_diff_density_max 0.719
_refine_diff_density_min -0.450
_refine_diff_density_rms 0.101
_refine_ls_extinction_method none
_refine_ls_goodness_of_fit_ref 1.012
_refine_ls_hydrogen_treatment noref
_refine_ls_matrix_type full
_refine_ls_number_parameters 592
_refine_ls_number_reflns 7668
_refine_ls_number_restraints 0
_refine_ls_restrained_S_all 1.012
_refine_ls_R_factor_all 0.0858
_refine_ls_R_factor_gt 0.0573
_refine_ls_shift/su_max 0.001
_refine_ls_shift/su_mean 0.000
_refine_ls_structure_factor_coef Fsqd
_refine_ls_weighting_details 'calc w=1/[\s^2^(Fo^2^)+(0.0655P)^2^+0.5963P] where P=(Fo^2^+2Fc^2^)/3'
_refine_ls_weighting_scheme calc
_refine_ls_wR_factor_gt 0.1238
_refine_ls_wR_factor_ref 0.1368
_reflns_number_gt 5609
_reflns_number_total 7668
_reflns_threshold_expression >2sigma(I)
_cod_data_source_file ic701364k-file001.cif
_cod_data_source_block compound4(JTF4)
_cod_depositor_comments
;
The following automatic conversions were performed:

'_symmetry_cell_setting' value 'Triclinic' changed to 'triclinic'
according to
/usr/data/users/saulius/automatic-downloads/retrospective/ACS/lib/dictionaries/cif_core.dic
dictionary named 'cif_core.dic' version 2.4.2 from 2011-04-26.

Automatic conversion script
Id: cif_fix_values 2281 2013-09-26 08:29:07Z andrius 
;
_cod_original_cell_volume 2799.5(10)
_cod_original_sg_symbol_H-M P-1
_cod_database_code 4338972

loop_
_symmetry_equiv_pos_as_xyz
'x, y, z'
'-x, -y, -z'

loop_
_atom_site_label
_atom_site_type_symbol
_atom_site_fract_x
_atom_site_fract_y
_atom_site_fract_z
_atom_site_U_iso_or_equiv
_atom_site_adp_type
_atom_site_occupancy
_atom_site_symmetry_multiplicity
_atom_site_calc_flag
_atom_site_refinement_flags
Sm Sm 0.41300(5) 0.42825(3) 0.24824(3) 0.03526(15) Uani 1 1 d .
O1 O 0.5219(6) 0.2755(4) 0.2433(3) 0.0553(16) Uani 1 1 d .
O2 O 0.6406(7) -0.0942(4) 0.1648(5) 0.093(3) Uani 1 1 d .
N11 N 0.5745(7) 0.4861(4) 0.3677(4) 0.0394(16) Uani 1 1 d .
N12 N 0.5425(7) 0.4097(5) 0.3482(4) 0.0458(18) Uani 1 1 d .
N21 N 0.3723(7) 0.6218(5) 0.3583(4) 0.0492(19) Uani 1 1 d .
N22 N 0.2939(7) 0.5714(5) 0.3451(4) 0.0510(19) Uani 1 1 d .
N31 N 0.5880(8) 0.5766(5) 0.2516(4) 0.0426(15) Uani 1 1 d .
N32 N 0.5536(7) 0.5298(4) 0.2009(3) 0.0411(16) Uani 1 1 d .
N41 N 0.3233(7) 0.3414(5) 0.1084(4) 0.0448(17) Uani 1 1 d .
N42 N 0.4366(7) 0.3529(5) 0.1208(4) 0.0480(18) Uani 1 1 d .
N51 N 0.1832(7) 0.5130(5) 0.1470(4) 0.0486(19) Uani 1 1 d .
N52 N 0.2496(7) 0.5477(5) 0.1871(4) 0.0468(18) Uani 1 1 d .
N61 N 0.1316(7) 0.3874(5) 0.2289(4) 0.0474(18) Uani 1 1 d .
N62 N 0.2066(7) 0.3840(5) 0.2778(4) 0.0496(18) Uani 1 1 d .
C13 C 0.5993(9) 0.3414(6) 0.3867(5) 0.047(2) Uani 1 1 d .
C14 C 0.6626(9) 0.3718(6) 0.4311(5) 0.051(2) Uani 1 1 d .
H14 H 0.7055 0.3379 0.4641 0.062 Uiso 1 1 calc R
C15 C 0.6484(8) 0.4622(6) 0.4161(4) 0.041(2) Uani 1 1 d .
C16 C 0.7019(10) 0.5291(7) 0.4479(5) 0.065(3) Uani 1 1 d .
H16A H 0.7656 0.5455 0.4087 0.097 Uiso 1 1 calc R
H16B H 0.7455 0.4991 0.4839 0.097 Uiso 1 1 calc R
H16C H 0.6284 0.5852 0.4715 0.097 Uiso 1 1 calc R
C17 C 0.5831(12) 0.2455(7) 0.3862(6) 0.081(3) Uani 1 1 d .
H17A H 0.4931 0.2523 0.3853 0.122 Uiso 1 1 calc R
H17B H 0.5990 0.2171 0.4301 0.122 Uiso 1 1 calc R
H17C H 0.6468 0.2063 0.3430 0.122 Uiso 1 1 calc R
C23 C 0.1636(9) 0.6280(7) 0.3736(5) 0.061(3) Uani 1 1 d .
C24 C 0.1611(11) 0.7151(7) 0.4026(5) 0.069(3) Uani 1 1 d .
H24 H 0.0847 0.7666 0.4248 0.083 Uiso 1 1 calc R
C25 C 0.2928(11) 0.7096(6) 0.3916(5) 0.056(3) Uani 1 1 d .
C26 C 0.3447(12) 0.7829(6) 0.4105(6) 0.086(4) Uani 1 1 d .
H26A H 0.4091 0.7568 0.4375 0.129 Uiso 1 1 calc R
H26B H 0.2712 0.8347 0.4406 0.129 Uiso 1 1 calc R
H26C H 0.3875 0.8048 0.3657 0.129 Uiso 1 1 calc R
C27 C 0.0456(10) 0.6005(8) 0.3684(7) 0.089(4) Uani 1 1 d .
H27A H 0.0621 0.5745 0.3187 0.134 Uiso 1 1 calc R
H27B H -0.0345 0.6552 0.3809 0.134 Uiso 1 1 calc R
H27C H 0.0338 0.5542 0.4023 0.134 Uiso 1 1 calc R
C33 C 0.6030(9) 0.5558(6) 0.1337(5) 0.053(2) Uani 1 1 d .
C34 C 0.6723(10) 0.6160(7) 0.1386(6) 0.065(3) Uani 1 1 d .
H34 H 0.7164 0.6438 0.1004 0.078 Uiso 1 1 calc R
C35 C 0.6616(10) 0.6260(7) 0.2134(6) 0.066(3) Uani 1 1 d .
C36 C 0.7236(13) 0.6846(9) 0.2485(6) 0.100(5) Uani 1 1 d .
H36A H 0.7835 0.6448 0.2736 0.150 Uiso 1 1 calc R
H36B H 0.6534 0.7332 0.2835 0.150 Uiso 1 1 calc R
H36C H 0.7733 0.7128 0.2105 0.150 Uiso 1 1 calc R
C37 C 0.5734(11) 0.5276(8) 0.0657(5) 0.074(3) Uani 1 1 d .
H37A H 0.5112 0.4935 0.0790 0.111 Uiso 1 1 calc R
H37B H 0.6557 0.4882 0.0310 0.111 Uiso 1 1 calc R
H37C H 0.5345 0.5831 0.0432 0.111 Uiso 1 1 calc R
C43 C 0.5414(9) 0.2881(6) 0.0738(5) 0.053(2) Uani 1 1 d .
C44 C 0.4983(11) 0.2371(6) 0.0308(5) 0.067(3) Uani 1 1 d .
H44 H 0.5524 0.1892 -0.0067 0.081 Uiso 1 1 calc R
C45 C 0.3598(10) 0.2709(6) 0.0545(5) 0.050(2) Uani 1 1 d .
C46 C 0.2586(11) 0.2407(7) 0.0298(6) 0.079(3) Uani 1 1 d .
H46A H 0.1825 0.2952 0.0298 0.119 Uiso 1 1 calc R
H46B H 0.2290 0.1986 0.0633 0.119 Uiso 1 1 calc R
H46C H 0.2994 0.2090 -0.0194 0.119 Uiso 1 1 calc R
C47 C 0.6847(9) 0.2800(7) 0.0692(5) 0.066(3) Uani 1 1 d .
H47A H 0.6847 0.3192 0.1094 0.099 Uiso 1 1 calc R
H47B H 0.7250 0.2999 0.0228 0.099 Uiso 1 1 calc R
H47C H 0.7355 0.2155 0.0724 0.099 Uiso 1 1 calc R
C53 C 0.2283(9) 0.6383(5) 0.1714(5) 0.045(2) Uani 1 1 d .
C54 C 0.1481(9) 0.6602(6) 0.1243(5) 0.055(2) Uani 1 1 d .
H54 H 0.1182 0.7180 0.1055 0.066 Uiso 1 1 calc R
C55 C 0.1208(9) 0.5797(7) 0.1102(5) 0.057(3) Uani 1 1 d .
C56 C 0.0425(11) 0.5641(8) 0.0590(6) 0.083(3) Uani 1 1 d .
H56A H -0.0277 0.5413 0.0860 0.124 Uiso 1 1 calc R
H56B H 0.1024 0.5184 0.0183 0.124 Uiso 1 1 calc R
H56C H 0.0032 0.6225 0.0401 0.124 Uiso 1 1 calc R
C57 C 0.2824(11) 0.7049(6) 0.2021(6) 0.068(3) Uani 1 1 d .
H57A H 0.3068 0.6821 0.2458 0.102 Uiso 1 1 calc R
H57B H 0.2145 0.7663 0.2147 0.102 Uiso 1 1 calc R
H57C H 0.3606 0.7090 0.1656 0.102 Uiso 1 1 calc R
C63 C 0.1410(10) 0.3569(7) 0.3408(5) 0.058(3) Uani 1 1 d .
C64 C 0.0271(9) 0.3448(7) 0.3321(6) 0.068(3) Uani 1 1 d .
H64 H -0.0365 0.3280 0.3682 0.081 Uiso 1 1 calc R
C65 C 0.0231(10) 0.3613(7) 0.2625(6) 0.068(3) Uani 1 1 d .
C66 C -0.0824(11) 0.3613(9) 0.2243(7) 0.095(4) Uani 1 1 d .
H66A H -0.1562 0.3489 0.2589 0.142 Uiso 1 1 calc R
H66B H -0.0430 0.3132 0.1832 0.142 Uiso 1 1 calc R
H66C H -0.1148 0.4218 0.2064 0.142 Uiso 1 1 calc R
C67 C 0.1925(11) 0.3439(9) 0.4068(6) 0.090(4) Uani 1 1 d .
H67A H 0.2448 0.3843 0.4070 0.136 Uiso 1 1 calc R
H67B H 0.2483 0.2793 0.4050 0.136 Uiso 1 1 calc R
H67C H 0.1179 0.3596 0.4511 0.136 Uiso 1 1 calc R
C71 C 0.5474(9) 0.1866(5) 0.2239(5) 0.045(2) Uani 1 1 d .
C72 C 0.6831(9) 0.1257(6) 0.2028(6) 0.064(3) Uani 1 1 d .
H72 H 0.7501 0.1506 0.2042 0.077 Uiso 1 1 calc R
C73 C 0.7207(9) 0.0318(5) 0.1802(5) 0.055(2) Uani 1 1 d .
C74 C 0.6148(9) -0.0071(6) 0.1798(6) 0.058(3) Uani 1 1 d .
C75 C 0.4728(9) 0.0561(6) 0.2020(5) 0.054(2) Uani 1 1 d .
C76 C 0.4469(9) 0.1497(6) 0.2225(5) 0.047(2) Uani 1 1 d .
H76 H 0.3578 0.1902 0.2359 0.056 Uiso 1 1 calc R
C77 C 0.8661(11) -0.0351(7) 0.1577(7) 0.082(4) Uani 1 1 d .
C78 C 0.9628(11) 0.0224(10) 0.1534(10) 0.149(7) Uani 1 1 d .
H78A H 0.9448 0.0537 0.2015 0.224 Uiso 1 1 calc R
H78B H 0.9487 0.0684 0.1184 0.224 Uiso 1 1 calc R
H78C H 1.0546 -0.0195 0.1378 0.224 Uiso 1 1 calc R
C79 C 0.9008(13) -0.0845(9) 0.0798(8) 0.123(5) Uani 1 1 d .
H79A H 0.8552 -0.1297 0.0821 0.185 Uiso 1 1 calc R
H79B H 0.9965 -0.1161 0.0616 0.185 Uiso 1 1 calc R
H79C H 0.8724 -0.0385 0.0469 0.185 Uiso 1 1 calc R
C80 C 0.8864(13) -0.1082(9) 0.2149(8) 0.125(6) Uani 1 1 d .
H80A H 0.8394 -0.0775 0.2641 0.187 Uiso 1 1 calc R
H80B H 0.9810 -0.1358 0.2104 0.187 Uiso 1 1 calc R
H80C H 0.8516 -0.1567 0.2057 0.187 Uiso 1 1 calc R
C81 C 0.3604(11) 0.0186(7) 0.1994(7) 0.077(3) Uani 1 1 d .
C82 C 0.3880(12) -0.0225(9) 0.1185(7) 0.106(5) Uani 1 1 d .
H82A H 0.4778 -0.0674 0.1019 0.159 Uiso 1 1 calc R
H82B H 0.3793 0.0277 0.0866 0.159 Uiso 1 1 calc R
H82C H 0.3240 -0.0531 0.1170 0.159 Uiso 1 1 calc R
C83 C 0.3521(13) -0.0584(8) 0.2536(8) 0.115(5) Uani 1 1 d .
H83A H 0.4384 -0.1074 0.2429 0.172 Uiso 1 1 calc R
H83B H 0.2857 -0.0846 0.2477 0.172 Uiso 1 1 calc R
H83C H 0.3269 -0.0309 0.3038 0.172 Uiso 1 1 calc R
C84 C 0.2224(11) 0.0971(8) 0.2204(7) 0.097(4) Uani 1 1 d .
H84A H 0.2002 0.1216 0.2712 0.145 Uiso 1 1 calc R
H84B H 0.1549 0.0720 0.2145 0.145 Uiso 1 1 calc R
H84C H 0.2257 0.1468 0.1887 0.145 Uiso 1 1 calc R
B1 B 0.5251(10) 0.5812(6) 0.3384(5) 0.040(2) Uani 1 1 d .
H1B H 0.5556 0.6250 0.3618 0.048 Uiso 1 1 calc R
B2 B 0.1815(10) 0.4107(8) 0.1483(6) 0.053(3) Uani 1 1 d .
H2B H 0.1188 0.4048 0.1214 0.063 Uiso 1 1 calc R
C1S C -0.016(3) 0.0187(19) 0.4689(12) 0.117(10) Uiso 0.50 1 d PG
C2S C -0.086(2) -0.0391(17) 0.5039(13) 0.15(4) Uiso 0.50 1 d PG
C3S C -0.0577(19) -0.0816(12) 0.5660(11) 0.124(10) Uiso 0.50 1 d PG
C4S C 0.0411(19) -0.0662(12) 0.5930(8) 0.086(7) Uiso 0.50 1 d PG
C5S C 0.1110(16) -0.0083(13) 0.5579(11) 0.119(10) Uiso 0.50 1 d PG
C6S C 0.082(2) 0.0341(15) 0.4959(12) 0.11(3) Uiso 0.50 1 d PG
C7S C 0.573(2) -0.0466(18) 0.3933(9) 0.103(8) Uiso 0.50 1 d PG
C8S C 0.479(3) 0.0409(16) 0.4246(16) 0.162(15) Uiso 0.50 1 d PG
C9S C 0.440(3) 0.0633(16) 0.5010(17) 0.184(19) Uiso 0.50 1 d PG
C10S C 0.495(3) -0.002(2) 0.5461(9) 0.135(12) Uiso 0.50 1 d PG
C11S C 0.589(3) -0.089(2) 0.5148(13) 0.174(18) Uiso 0.50 1 d PG
C12S C 0.6281(18) -0.1116(13) 0.4383(14) 0.129(11) Uiso 0.50 1 d PG

loop_
_atom_site_aniso_label
_atom_site_aniso_U_11
_atom_site_aniso_U_22
_atom_site_aniso_U_33
_atom_site_aniso_U_23
_atom_site_aniso_U_13
_atom_site_aniso_U_12
Sm 0.0362(2) 0.0313(2) 0.0386(2) -0.00293(16) -0.01331(17) -0.00967(16)
O1 0.070(4) 0.031(3) 0.069(4) -0.007(3) -0.036(3) -0.010(3)
O2 0.076(5) 0.040(4) 0.152(8) -0.017(4) -0.024(5) -0.012(4)
N11 0.043(4) 0.040(4) 0.037(4) 0.001(3) -0.017(3) -0.013(3)
N12 0.061(5) 0.038(4) 0.042(4) -0.003(3) -0.023(4) -0.014(4)
N21 0.066(5) 0.039(4) 0.038(4) -0.007(3) -0.020(4) -0.007(4)
N22 0.048(5) 0.051(4) 0.048(4) -0.013(4) -0.015(4) -0.007(4)
N31 0.055(4) 0.038(3) 0.043(4) 0.014(3) -0.011(3) -0.029(3)
N32 0.055(4) 0.043(4) 0.032(4) 0.004(3) -0.019(3) -0.020(3)
N41 0.046(4) 0.045(4) 0.041(4) -0.003(3) -0.010(3) -0.015(3)
N42 0.046(4) 0.043(4) 0.049(4) -0.001(3) -0.014(4) -0.008(3)
N51 0.038(4) 0.052(5) 0.047(4) -0.008(4) -0.017(4) 0.000(4)
N52 0.054(5) 0.041(4) 0.047(4) 0.000(3) -0.024(4) -0.010(3)
N61 0.036(4) 0.052(4) 0.053(5) -0.010(4) -0.013(4) -0.013(3)
N62 0.041(4) 0.061(5) 0.045(5) 0.001(4) -0.011(4) -0.016(4)
C13 0.057(6) 0.049(5) 0.037(5) 0.014(4) -0.016(4) -0.019(5)
C14 0.058(6) 0.060(6) 0.045(5) 0.024(5) -0.027(5) -0.021(5)
C15 0.038(5) 0.061(6) 0.025(4) 0.004(4) -0.005(4) -0.023(4)
C16 0.060(6) 0.085(7) 0.061(6) 0.004(5) -0.031(5) -0.030(6)
C17 0.122(10) 0.058(7) 0.082(8) 0.039(6) -0.057(8) -0.033(7)
C23 0.052(6) 0.062(6) 0.052(6) -0.013(5) -0.006(5) -0.006(5)
C24 0.067(7) 0.054(6) 0.061(7) -0.014(5) -0.003(6) 0.002(5)
C25 0.087(8) 0.035(5) 0.042(5) -0.006(4) -0.026(5) -0.008(5)
C26 0.127(10) 0.040(6) 0.083(8) -0.014(5) -0.036(7) -0.013(6)
C27 0.046(6) 0.087(8) 0.114(10) -0.029(7) -0.003(6) -0.010(6)
C33 0.060(6) 0.062(6) 0.040(6) 0.009(5) -0.020(5) -0.021(5)
C34 0.080(7) 0.080(7) 0.057(7) 0.021(6) -0.024(6) -0.052(6)
C35 0.076(7) 0.060(6) 0.076(7) 0.015(6) -0.026(6) -0.037(6)
C36 0.144(12) 0.126(11) 0.092(9) 0.047(8) -0.038(8) -0.126(10)
C37 0.099(9) 0.096(8) 0.043(6) 0.014(6) -0.017(6) -0.057(7)
C43 0.054(6) 0.051(5) 0.039(5) 0.001(4) 0.006(4) -0.016(5)
C44 0.083(8) 0.052(6) 0.042(6) -0.023(5) -0.008(5) 0.001(5)
C45 0.079(7) 0.038(5) 0.042(5) 0.004(4) -0.014(5) -0.034(5)
C46 0.111(9) 0.076(7) 0.061(7) -0.018(6) -0.027(6) -0.043(7)
C47 0.044(6) 0.070(7) 0.062(7) 0.011(5) 0.009(5) -0.011(5)
C53 0.056(6) 0.034(5) 0.039(5) 0.006(4) -0.011(4) -0.007(4)
C54 0.068(6) 0.038(5) 0.052(6) 0.008(4) -0.027(5) -0.001(5)
C55 0.039(5) 0.060(6) 0.060(6) -0.007(5) -0.028(5) 0.010(5)
C56 0.080(8) 0.083(8) 0.091(9) 0.009(7) -0.054(7) -0.011(6)
C57 0.097(8) 0.042(5) 0.069(7) 0.005(5) -0.035(6) -0.018(5)
C63 0.054(6) 0.064(6) 0.054(6) -0.008(5) -0.016(5) -0.018(5)
C64 0.044(6) 0.074(7) 0.073(8) 0.000(6) 0.011(5) -0.027(5)
C65 0.049(6) 0.069(7) 0.081(8) -0.015(6) -0.018(6) -0.014(5)
C66 0.072(8) 0.132(11) 0.113(10) 0.031(8) -0.035(7) -0.071(8)
C67 0.074(8) 0.141(11) 0.058(7) 0.015(7) -0.009(6) -0.046(8)
C71 0.062(6) 0.033(5) 0.042(5) 0.005(4) -0.013(4) -0.018(4)
C72 0.060(6) 0.040(5) 0.098(8) -0.010(5) -0.042(6) -0.010(5)
C73 0.060(6) 0.027(4) 0.078(7) 0.002(4) -0.026(5) -0.009(4)
C74 0.060(6) 0.035(5) 0.077(7) -0.003(5) -0.021(5) -0.014(4)
C75 0.057(6) 0.051(6) 0.052(6) -0.009(4) -0.021(5) -0.010(5)
C76 0.051(5) 0.044(5) 0.049(5) 0.009(4) -0.017(4) -0.018(4)
C77 0.069(7) 0.054(6) 0.116(10) -0.014(7) -0.037(7) -0.001(6)
C78 0.035(7) 0.118(12) 0.27(2) -0.063(13) -0.031(10) -0.008(7)
C79 0.095(10) 0.093(10) 0.127(12) -0.044(9) -0.011(9) 0.025(8)
C80 0.108(11) 0.082(9) 0.151(14) -0.011(9) -0.068(10) 0.037(8)
C81 0.066(7) 0.065(7) 0.106(9) -0.017(6) -0.037(7) -0.019(6)
C82 0.102(10) 0.106(10) 0.119(11) -0.035(8) -0.042(9) -0.038(8)
C83 0.119(11) 0.080(9) 0.155(14) 0.032(9) -0.024(10) -0.061(9)
C84 0.064(8) 0.097(9) 0.131(11) -0.015(8) -0.031(7) -0.026(7)
B1 0.055(6) 0.037(5) 0.038(6) 0.006(4) -0.017(5) -0.028(5)
B2 0.043(6) 0.063(7) 0.055(7) 0.002(6) -0.020(5) -0.017(5)

loop_
_atom_type_symbol
_atom_type_description
_atom_type_scat_dispersion_real
_atom_type_scat_dispersion_imag
_atom_type_scat_source
C C 0.0033 0.0016 'International Tables Vol C Tables 4.2.6.8 and 6.1.1.4'
H H 0.0000 0.0000 'International Tables Vol C Tables 4.2.6.8 and 6.1.1.4'
B B 0.0013 0.0007 'International Tables Vol C Tables 4.2.6.8 and 6.1.1.4'
N N 0.0061 0.0033 'International Tables Vol C Tables 4.2.6.8 and 6.1.1.4'
O O 0.0106 0.0060 'International Tables Vol C Tables 4.2.6.8 and 6.1.1.4'
Sm Sm -0.1638 3.4418 'International Tables Vol C Tables 4.2.6.8 and 6.1.1.4'

loop_
_geom_angle_atom_site_label_1
_geom_angle_atom_site_label_2
_geom_angle_atom_site_label_3
_geom_angle
_geom_angle_site_symmetry_1
_geom_angle_site_symmetry_3
O1 Sm N62 85.3(2) . .
O1 Sm N32 116.6(2) . .
N62 Sm N32 155.7(2) . .
O1 Sm N22 138.8(2) . .
N62 Sm N22 90.8(2) . .
N32 Sm N22 79.5(2) . .
O1 Sm N42 72.1(2) . .
N62 Sm N42 79.8(2) . .
N32 Sm N42 96.3(2) . .
N22 Sm N42 147.2(2) . .
O1 Sm N52 140.8(2) . .
N62 Sm N52 74.7(2) . .
N32 Sm N52 81.3(2) . .
N22 Sm N52 75.8(2) . .
N42 Sm N52 71.4(2) . .
O1 Sm N12 74.3(2) . .
N62 Sm N12 117.7(2) . .
N32 Sm N12 80.5(2) . .
N22 Sm N12 71.5(2) . .
N42 Sm N12 140.4(2) . .
N52 Sm N12 144.9(2) . .
C71 O1 Sm 154.2(6) . .
C15 N11 N12 109.8(6) . .
C15 N11 B1 128.2(7) . .
N12 N11 B1 121.9(6) . .
C13 N12 N11 104.2(6) . .
C13 N12 Sm 137.9(5) . .
N11 N12 Sm 117.8(5) . .
C25 N21 N22 110.3(7) . .
C25 N21 B1 126.7(8) . .
N22 N21 B1 123.0(6) . .
C23 N22 N21 106.3(7) . .
C23 N22 Sm 134.2(6) . .
N21 N22 Sm 116.6(5) . .
C35 N31 N32 107.3(7) . .
C35 N31 B1 128.9(8) . .
N32 N31 B1 122.9(6) . .
C33 N32 N31 107.1(7) . .
C33 N32 Sm 134.4(5) . .
N31 N32 Sm 118.4(5) . .
C45 N41 N42 110.2(7) . .
C45 N41 B2 129.2(8) . .
N42 N41 B2 120.4(7) . .
C43 N42 N41 105.5(7) . .
C43 N42 Sm 130.4(6) . .
N41 N42 Sm 118.0(5) . .
C55 N51 N52 110.6(7) . .
C55 N51 B2 126.4(8) . .
N52 N51 B2 123.0(7) . .
C53 N52 N51 105.4(7) . .
C53 N52 Sm 135.1(6) . .
N51 N52 Sm 118.0(5) . .
C65 N61 N62 109.1(8) . .
C65 N61 B2 130.4(8) . .
N62 N61 B2 120.4(7) . .
C63 N62 N61 105.9(7) . .
C63 N62 Sm 130.5(6) . .
N61 N62 Sm 123.5(5) . .
N12 C13 C14 112.3(8) . .
N12 C13 C17 122.9(8) . .
C14 C13 C17 124.5(8) . .
C15 C14 C13 104.6(7) . .
C15 C14 H14 127.7 . .
C13 C14 H14 127.7 . .
N11 C15 C14 109.0(7) . .
N11 C15 C16 123.5(8) . .
C14 C15 C16 127.4(8) . .
C15 C16 H16A 109.5 . .
C15 C16 H16B 109.5 . .
H16A C16 H16B 109.5 . .
C15 C16 H16C 109.5 . .
H16A C16 H16C 109.5 . .
H16B C16 H16C 109.5 . .
C13 C17 H17A 109.5 . .
C13 C17 H17B 109.5 . .
H17A C17 H17B 109.5 . .
C13 C17 H17C 109.5 . .
H17A C17 H17C 109.5 . .
H17B C17 H17C 109.5 . .
N22 C23 C24 109.0(9) . .
N22 C23 C27 123.2(8) . .
C24 C23 C27 127.6(9) . .
C25 C24 C23 107.0(8) . .
C25 C24 H24 126.5 . .
C23 C24 H24 126.5 . .
N21 C25 C24 107.4(8) . .
N21 C25 C26 124.3(10) . .
C24 C25 C26 128.4(9) . .
C25 C26 H26A 109.5 . .
C25 C26 H26B 109.5 . .
H26A C26 H26B 109.5 . .
C25 C26 H26C 109.5 . .
H26A C26 H26C 109.5 . .
H26B C26 H26C 109.5 . .
C23 C27 H27A 109.5 . .
C23 C27 H27B 109.5 . .
H27A C27 H27B 109.5 . .
C23 C27 H27C 109.5 . .
H27A C27 H27C 109.5 . .
H27B C27 H27C 109.5 . .
N32 C33 C34 110.8(8) . .
N32 C33 C37 122.7(8) . .
C34 C33 C37 126.4(9) . .
C33 C34 C35 104.2(9) . .
C33 C34 H34 127.9 . .
C35 C34 H34 127.9 . .
N31 C35 C34 110.6(9) . .
N31 C35 C36 123.9(9) . .
C34 C35 C36 125.4(9) . .
C35 C36 H36A 109.5 . .
C35 C36 H36B 109.5 . .
H36A C36 H36B 109.5 . .
C35 C36 H36C 109.5 . .
H36A C36 H36C 109.5 . .
H36B C36 H36C 109.5 . .
C33 C37 H37A 109.5 . .
C33 C37 H37B 109.5 . .
H37A C37 H37B 109.5 . .
C33 C37 H37C 109.5 . .
H37A C37 H37C 109.5 . .
H37B C37 H37C 109.5 . .
N42 C43 C44 110.7(8) . .
N42 C43 C47 121.5(8) . .
C44 C43 C47 127.7(8) . .
C45 C44 C43 106.4(8) . .
C45 C44 H44 126.8 . .
C43 C44 H44 126.8 . .
N41 C45 C44 107.2(8) . .
N41 C45 C46 122.5(9) . .
C44 C45 C46 130.3(8) . .
C45 C46 H46A 109.5 . .
C45 C46 H46B 109.5 . .
H46A C46 H46B 109.5 . .
C45 C46 H46C 109.5 . .
H46A C46 H46C 109.5 . .
H46B C46 H46C 109.5 . .
C43 C47 H47A 109.5 . .
C43 C47 H47B 109.5 . .
H47A C47 H47B 109.5 . .
C43 C47 H47C 109.5 . .
H47A C47 H47C 109.5 . .
H47B C47 H47C 109.5 . .
N52 C53 C54 109.7(8) . .
N52 C53 C57 124.8(8) . .
C54 C53 C57 125.5(8) . .
C53 C54 C55 106.6(8) . .
C53 C54 H54 126.7 . .
C55 C54 H54 126.7 . .
N51 C55 C54 107.7(8) . .
N51 C55 C56 124.0(9) . .
C54 C55 C56 128.3(9) . .
C55 C56 H56A 109.5 . .
C55 C56 H56B 109.5 . .
H56A C56 H56B 109.5 . .
C55 C56 H56C 109.5 . .
H56A C56 H56C 109.5 . .
H56B C56 H56C 109.5 . .
C53 C57 H57A 109.5 . .
C53 C57 H57B 109.5 . .
H57A C57 H57B 109.5 . .
C53 C57 H57C 109.5 . .
H57A C57 H57C 109.5 . .
H57B C57 H57C 109.5 . .
N62 C63 C64 109.4(9) . .
N62 C63 C67 121.9(9) . .
C64 C63 C67 128.6(10) . .
C65 C64 C63 108.1(9) . .
C65 C64 H64 126.0 . .
C63 C64 H64 126.0 . .
C64 C65 N61 107.4(9) . .
C64 C65 C66 130.3(11) . .
N61 C65 C66 122.0(10) . .
C65 C66 H66A 109.5 . .
C65 C66 H66B 109.5 . .
H66A C66 H66B 109.5 . .
C65 C66 H66C 109.5 . .
H66A C66 H66C 109.5 . .
H66B C66 H66C 109.5 . .
C63 C67 H67A 109.5 . .
C63 C67 H67B 109.5 . .
H67A C67 H67B 109.5 . .
C63 C67 H67C 109.5 . .
H67A C67 H67C 109.5 . .
H67B C67 H67C 109.5 . .
O1 C71 C76 122.6(8) . .
O1 C71 C72 118.6(8) . .
C76 C71 C72 118.8(8) . .
C73 C72 C71 123.1(8) . .
C73 C72 H72 118.4 . .
C71 C72 H72 118.4 . .
C72 C73 C74 118.1(8) . .
C72 C73 C77 124.0(9) . .
C74 C73 C77 117.9(8) . .
O2 C74 C73 121.7(8) . .
O2 C74 C75 119.2(8) . .
C73 C74 C75 119.0(7) . .
C76 C75 C74 118.0(8) . .
C76 C75 C81 121.6(8) . .
C74 C75 C81 120.4(8) . .
C75 C76 C71 123.1(8) . .
C75 C76 H76 118.5 . .
C71 C76 H76 118.5 . .
C73 C77 C79 109.8(9) . .
C73 C77 C80 110.0(10) . .
C79 C77 C80 110.7(10) . .
C73 C77 C78 109.4(8) . .
C79 C77 C78 107.1(12) . .
C80 C77 C78 109.8(11) . .
C77 C78 H78A 109.5 . .
C77 C78 H78B 109.5 . .
H78A C78 H78B 109.5 . .
C77 C78 H78C 109.5 . .
H78A C78 H78C 109.5 . .
H78B C78 H78C 109.5 . .
C77 C79 H79A 109.5 . .
C77 C79 H79B 109.5 . .
H79A C79 H79B 109.5 . .
C77 C79 H79C 109.5 . .
H79A C79 H79C 109.5 . .
H79B C79 H79C 109.5 . .
C77 C80 H80A 109.5 . .
C77 C80 H80B 109.5 . .
H80A C80 H80B 109.5 . .
C77 C80 H80C 109.5 . .
H80A C80 H80C 109.5 . .
H80B C80 H80C 109.5 . .
C75 C81 C84 111.7(8) . .
C75 C81 C83 111.2(9) . .
C84 C81 C83 107.8(10) . .
C75 C81 C82 108.4(9) . .
C84 C81 C82 107.5(10) . .
C83 C81 C82 110.2(10) . .
C81 C82 H82A 109.5 . .
C81 C82 H82B 109.5 . .
H82A C82 H82B 109.5 . .
C81 C82 H82C 109.5 . .
H82A C82 H82C 109.5 . .
H82B C82 H82C 109.5 . .
C81 C83 H83A 109.5 . .
C81 C83 H83B 109.5 . .
H83A C83 H83B 109.5 . .
C81 C83 H83C 109.5 . .
H83A C83 H83C 109.5 . .
H83B C83 H83C 109.5 . .
C81 C84 H84A 109.5 . .
C81 C84 H84B 109.5 . .
H84A C84 H84B 109.5 . .
C81 C84 H84C 109.5 . .
H84A C84 H84C 109.5 . .
H84B C84 H84C 109.5 . .
N21 B1 N11 112.6(7) . .
N21 B1 N31 110.0(7) . .
N11 B1 N31 111.8(7) . .
N21 B1 H1B 107.4 . .
N11 B1 H1B 107.4 . .
N31 B1 H1B 107.4 . .
N41 B2 N61 111.2(8) . .
N41 B2 N51 109.8(7) . .
N61 B2 N51 110.8(7) . .
N41 B2 H2B 108.3 . .
N61 B2 H2B 108.3 . .
N51 B2 H2B 108.3 . .
C6S C1S C5S 64(2) 2_556 2_556
C6S C1S C1S 62.3(19) 2_556 2_556
C5S C1S C1S 126(4) 2_556 2_556
C6S C1S C2S 2.1(18) 2_556 .
C5S C1S C2S 63(3) 2_556 .
C1S C1S C2S 63.9(15) 2_556 .
C6S C1S C6S 118.4(13) 2_556 .
C5S C1S C6S 177(3) 2_556 .
C1S C1S C6S 56.1(15) 2_556 .
C2S C1S C6S 120.0 . .
C6S C1S C4S 125(3) 2_556 2_556
C5S C1S C4S 61.3(13) 2_556 2_556
C1S C1S C4S 172(5) 2_556 2_556
C2S C1S C4S 124(3) . 2_556
C6S C1S C4S 116(3) . 2_556
C6S C1S C2S 120.6(18) 2_556 2_556
C5S C1S C2S 175(3) 2_556 2_556
C1S C1S C2S 58.3(19) 2_556 2_556
C2S C1S C2S 122.2(12) . 2_556
C6S C1S C2S 2.6(14) . 2_556
C4S C1S C2S 114(3) 2_556 2_556
C6S C1S C3S 176(4) 2_556 2_556
C5S C1S C3S 118.9(18) 2_556 2_556
C1S C1S C3S 115(4) 2_556 2_556
C2S C1S C3S 178(3) . 2_556
C6S C1S C3S 59(2) . 2_556
C4S C1S C3S 57.6(14) 2_556 2_556
C2S C1S C3S 56.3(18) 2_556 2_556
C6S C2S C1S 29(10) 2_556 .
C6S C2S C3S 97(10) 2_556 .
C1S C2S C3S 120.0 . .
C6S C2S C5S 79(10) 2_556 2_556
C1S C2S C5S 56(3) . 2_556
C3S C2S C5S 176(3) . 2_556
C6S C2S C1S 38(10) 2_556 2_556
C1S C2S C1S 57.8(11) . 2_556
C3S C2S C1S 62.2(11) . 2_556
C5S C2S C1S 114(3) 2_556 2_556
C4S C3S C2S 120.0 . .
C4S C3S C6S 116.1(14) . 2_556
C2S C3S C6S 4.1(15) . 2_556
C4S C3S C1S 58.6(11) . 2_556
C2S C3S C1S 61.4(11) . 2_556
C6S C3S C1S 57.6(11) 2_556 2_556
C5S C4S C3S 120.0 . .
C5S C4S C1S 56.2(15) . 2_556
C3S C4S C1S 63.9(15) . 2_556
C1S C5S C4S 62.5(12) 2_556 .
C1S C5S C6S 57.5(12) 2_556 .
C4S C5S C6S 120.0 . .
C1S C5S C2S 61.3(12) 2_556 2_556
C4S C5S C2S 123.8(15) . 2_556
C6S C5S C2S 4.1(16) . 2_556
C2S C6S C1S 149(10) 2_556 2_556
C2S C6S C5S 97(10) 2_556 .
C1S C6S C5S 58.4(13) 2_556 .
C2S C6S C1S 139(10) 2_556 .
C1S C6S C1S 61.6(13) 2_556 .
C5S C6S C1S 120.0 . .
C2S C6S C3S 79(10) 2_556 2_556
C1S C6S C3S 125(4) 2_556 2_556
C5S C6S C3S 176(3) . 2_556
C1S C6S C3S 64(3) . 2_556
C10S C7S C8S 36.6(19) 2_656 .
C10S C7S C12S 83.5(19) 2_656 .
C8S C7S C12S 120.0 . .
C10S C7S C9S 44.4(13) 2_656 2_656
C8S C7S C9S 80.9(14) . 2_656
C12S C7S C9S 39.1(14) . 2_656
C10S C8S C11S 81(4) 2_656 2_656
C10S C8S C9S 57(2) 2_656 .
C11S C8S C9S 24(3) 2_656 .
C10S C8S C7S 63(2) 2_656 .
C11S C8S C7S 143(3) 2_656 .
C9S C8S C7S 120.0 . .
C11S C9S C10S 101(7) 2_656 2_656
C11S C9S C12S 92(4) 2_656 2_656
C10S C9S C12S 165(6) 2_656 2_656
C11S C9S C8S 64(6) 2_656 .
C10S C9S C8S 37(2) 2_656 .
C12S C9S C8S 156(5) 2_656 .
C11S C9S C10S 172(7) 2_656 .
C10S C9S C10S 83(2) 2_656 .
C12S C9S C10S 84(5) 2_656 .
C8S C9S C10S 120.0 . .
C11S C9S C9S 146(6) 2_656 2_656
C10S C9S C9S 45.8(18) 2_656 2_656
C12S C9S C9S 121(5) 2_656 2_656
C8S C9S C9S 82.8(11) . 2_656
C10S C9S C9S 37.3(11) . 2_656
C11S C9S C7S 136(6) 2_656 2_656
C10S C9S C7S 122(3) 2_656 2_656
C12S C9S C7S 44(4) 2_656 2_656
C8S C9S C7S 159.0(12) . 2_656
C10S C9S C7S 39.1(12) . 2_656
C9S C9S C7S 76.3(15) 2_656 2_656
C8S C10S C9S 86(5) 2_656 2_656
C8S C10S C7S 81(3) 2_656 2_656
C9S C10S C7S 165(4) 2_656 2_656
C8S C10S C9S 175(5) 2_656 .
C9S C10S C9S 97(2) 2_656 .
C7S C10S C9S 96(2) 2_656 .
C8S C10S C11S 63(5) 2_656 .
C9S C10S C11S 23(2) 2_656 .
C7S C10S C11S 143(2) 2_656 .
C9S C10S C11S 120.0 . .
C8S C10S C10S 139(5) 2_656 2_656
C9S C10S C10S 53.9(14) 2_656 2_656
C7S C10S C10S 139(3) 2_656 2_656
C9S C10S C10S 43.0(12) . 2_656
C11S C10S C10S 77.0(12) . 2_656
C8S C10S C12S 132(3) 2_656 2_656
C9S C10S C12S 141(4) 2_656 2_656
C7S C10S C12S 51.5(17) 2_656 2_656
C9S C10S C12S 45(3) . 2_656
C11S C10S C12S 165(3) . 2_656
C10S C10S C12S 88(3) 2_656 2_656
C8S C10S C11S 172(6) 2_656 2_656
C9S C10S C11S 98(3) 2_656 2_656
C7S C10S C11S 95(2) 2_656 2_656
C9S C10S C11S 2(2) . 2_656
C11S C10S C11S 121.2(16) . 2_656
C10S C10S C11S 44.1(15) 2_656 2_656
C12S C10S C11S 43.7(17) 2_656 2_656
C9S C11S C8S 92(7) 2_656 2_656
C9S C11S C10S 56(4) 2_656 .
C8S C11S C10S 37(3) 2_656 .
C9S C11S C12S 64(4) 2_656 .
C8S C11S C12S 156(3) 2_656 .
C10S C11S C12S 120.0 . .
C9S C11S C10S 6(4) 2_656 2_656
C8S C11S C10S 95(3) 2_656 2_656
C10S C11S C10S 58.8(10) . 2_656
C12S C11S C10S 61.2(10) . 2_656
C9S C12S C11S 24(2) 2_656 .
C9S C12S C7S 96(2) 2_656 .
C11S C12S C7S 120.0 . .
C9S C12S C10S 51.5(12) 2_656 2_656
C11S C12S C10S 75.1(13) . 2_656
C7S C12S C10S 44.9(13) . 2_656

loop_
_geom_bond_atom_site_label_1
_geom_bond_atom_site_label_2
_geom_bond_distance
_geom_bond_site_symmetry_2
Sm O1 2.208(5) .
Sm N62 2.475(7) .
Sm N32 2.502(7) .
Sm N22 2.560(6) .
Sm N42 2.561(7) .
Sm N52 2.601(7) .
Sm N12 2.605(6) .
O1 C71 1.305(9) .
O2 C74 1.262(10) .
N11 C15 1.347(10) .
N11 N12 1.381(8) .
N11 B1 1.518(11) .
N12 C13 1.340(10) .
N21 C25 1.363(10) .
N21 N22 1.380(9) .
N21 B1 1.517(12) .
N22 C23 1.357(10) .
N31 C35 1.337(11) .
N31 N32 1.382(9) .
N31 B1 1.579(11) .
N32 C33 1.343(10) .
N41 C45 1.348(10) .
N41 N42 1.383(9) .
N41 B2 1.542(12) .
N42 C43 1.332(10) .
N51 C55 1.328(11) .
N51 N52 1.381(9) .
N51 B2 1.545(12) .
N52 C53 1.354(10) .
N61 C65 1.361(12) .
N61 N62 1.377(9) .
N61 B2 1.545(13) .
N62 C63 1.346(11) .
C13 C14 1.380(11) .
C13 C17 1.509(12) .
C14 C15 1.357(11) .
C14 H14 0.9300 .
C15 C16 1.510(11) .
C16 H16A 0.9600 .
C16 H16B 0.9600 .
C16 H16C 0.9600 .
C17 H17A 0.9600 .
C17 H17B 0.9600 .
C17 H17C 0.9600 .
C23 C24 1.409(13) .
C23 C27 1.502(13) .
C24 C25 1.371(13) .
C24 H24 0.9300 .
C25 C26 1.474(13) .
C26 H26A 0.9600 .
C26 H26B 0.9600 .
C26 H26C 0.9600 .
C27 H27A 0.9600 .
C27 H27B 0.9600 .
C27 H27C 0.9600 .
C33 C34 1.373(12) .
C33 C37 1.493(12) .
C34 C35 1.382(13) .
C34 H34 0.9300 .
C35 C36 1.516(13) .
C36 H36A 0.9600 .
C36 H36B 0.9600 .
C36 H36C 0.9600 .
C37 H37A 0.9600 .
C37 H37B 0.9600 .
C37 H37C 0.9600 .
C43 C44 1.379(12) .
C43 C47 1.508(12) .
C44 C45 1.374(13) .
C44 H44 0.9300 .
C45 C46 1.499(12) .
C46 H46A 0.9600 .
C46 H46B 0.9600 .
C46 H46C 0.9600 .
C47 H47A 0.9600 .
C47 H47B 0.9600 .
C47 H47C 0.9600 .
C53 C54 1.376(11) .
C53 C57 1.501(12) .
C54 C55 1.379(12) .
C54 H54 0.9300 .
C55 C56 1.513(12) .
C56 H56A 0.9600 .
C56 H56B 0.9600 .
C56 H56C 0.9600 .
C57 H57A 0.9600 .
C57 H57B 0.9600 .
C57 H57C 0.9600 .
C63 C64 1.365(13) .
C63 C67 1.483(13) .
C64 C65 1.341(14) .
C64 H64 0.9300 .
C65 C66 1.513(13) .
C66 H66A 0.9600 .
C66 H66B 0.9600 .
C66 H66C 0.9600 .
C67 H67A 0.9600 .
C67 H67B 0.9600 .
C67 H67C 0.9600 .
C71 C76 1.387(11) .
C71 C72 1.413(12) .
C72 C73 1.370(11) .
C72 H72 0.9300 .
C73 C74 1.458(12) .
C73 C77 1.523(13) .
C74 C75 1.476(12) .
C75 C76 1.377(11) .
C75 C81 1.520(13) .
C76 H76 0.9300 .
C77 C79 1.535(15) .
C77 C80 1.543(17) .
C77 C78 1.554(15) .
C78 H78A 0.9600 .
C78 H78B 0.9600 .
C78 H78C 0.9600 .
C79 H79A 0.9600 .
C79 H79B 0.9600 .
C79 H79C 0.9600 .
C80 H80A 0.9600 .
C80 H80B 0.9600 .
C80 H80C 0.9600 .
C81 C84 1.533(14) .
C81 C83 1.549(16) .
C81 C82 1.555(15) .
C82 H82A 0.9600 .
C82 H82B 0.9600 .
C82 H82C 0.9600 .
C83 H83A 0.9600 .
C83 H83B 0.9600 .
C83 H83C 0.9600 .
C84 H84A 0.9600 .
C84 H84B 0.9600 .
C84 H84C 0.9600 .
B1 H1B 0.9800 .
B2 H2B 0.9800 .
C1S C6S 1.30(4) 2_556
C1S C5S 1.32(4) 2_556
C1S C1S 1.38(3) 2_556
C1S C2S 1.3900 .
C1S C6S 1.3900 .
C1S C4S 1.41(3) 2_556
C1S C2S 1.47(4) 2_556
C1S C3S 1.48(4) 2_556
C2S C6S 0.10(4) 2_556
C2S C3S 1.3900 .
C2S C5S 1.41(4) 2_556
C2S C1S 1.47(3) 2_556
C3S C4S 1.3900 .
C3S C6S 1.41(4) 2_556
C3S C1S 1.48(3) 2_556
C4S C5S 1.3900 .
C4S C1S 1.41(3) 2_556
C5S C1S 1.32(3) 2_556
C5S C6S 1.3900 .
C5S C2S 1.41(4) 2_556
C6S C2S 0.10(4) 2_556
C6S C1S 1.30(3) 2_556
C6S C3S 1.41(4) 2_556
C7S C10S 1.25(3) 2_656
C7S C8S 1.3900 .
C7S C12S 1.3900 .
C7S C9S 1.97(4) 2_656
C8S C10S 0.84(4) 2_656
C8S C11S 1.25(6) 2_656
C8S C9S 1.3900 .
C9S C11S 0.56(7) 2_656
C9S C10S 1.17(3) 2_656
C9S C12S 1.25(4) 2_656
C9S C10S 1.3900 .
C9S C9S 1.92(5) 2_656
C9S C7S 1.97(4) 2_656
C10S C8S 0.84(7) 2_656
C10S C9S 1.17(4) 2_656
C10S C7S 1.25(3) 2_656
C10S C11S 1.3900 .
C10S C10S 1.71(4) 2_656
C10S C12S 1.76(7) 2_656
C10S C11S 1.95(7) 2_656
C11S C9S 0.56(4) 2_656
C11S C8S 1.25(6) 2_656
C11S C12S 1.3900 .
C11S C10S 1.95(4) 2_656
C12S C9S 1.25(4) 2_656
C12S C10S 1.76(4) 2_656

loop_
_geom_torsion_atom_site_label_1
_geom_torsion_atom_site_label_2
_geom_torsion_atom_site_label_3
_geom_torsion_atom_site_label_4
_geom_torsion
_geom_torsion_site_symmetry_1
_geom_torsion_site_symmetry_4
N62 Sm O1 C71 44.6(13) . .
N32 Sm O1 C71 -124.4(13) . .
N22 Sm O1 C71 130.4(13) . .
N42 Sm O1 C71 -36.3(13) . .
N52 Sm O1 C71 -14.1(15) . .
N12 Sm O1 C71 165.1(14) . .
C15 N11 N12 C13 0.2(9) . .
B1 N11 N12 C13 -177.8(7) . .
C15 N11 N12 Sm -176.0(5) . .
B1 N11 N12 Sm 5.9(9) . .
O1 Sm N12 C13 -19.7(8) . .
N62 Sm N12 C13 56.2(9) . .
N32 Sm N12 C13 -141.0(9) . .
N22 Sm N12 C13 137.0(9) . .
N42 Sm N12 C13 -52.6(10) . .
N52 Sm N12 C13 159.4(8) . .
O1 Sm N12 N11 154.9(6) . .
N62 Sm N12 N11 -129.2(5) . .
N32 Sm N12 N11 33.6(5) . .
N22 Sm N12 N11 -48.4(5) . .
N42 Sm N12 N11 122.0(5) . .
N52 Sm N12 N11 -26.0(7) . .
C25 N21 N22 C23 -2.5(10) . .
B1 N21 N22 C23 176.7(8) . .
C25 N21 N22 Sm 161.0(5) . .
B1 N21 N22 Sm -19.8(9) . .
O1 Sm N22 C23 -112.1(9) . .
N62 Sm N22 C23 -28.4(9) . .
N32 Sm N22 C23 129.2(9) . .
N42 Sm N22 C23 43.9(11) . .
N52 Sm N22 C23 45.6(9) . .
N12 Sm N22 C23 -147.5(9) . .
O1 Sm N22 N21 90.2(6) . .
N62 Sm N22 N21 173.9(6) . .
N32 Sm N22 N21 -28.5(5) . .
N42 Sm N22 N21 -113.8(6) . .
N52 Sm N22 N21 -112.1(6) . .
N12 Sm N22 N21 54.8(5) . .
C35 N31 N32 C33 -2.6(10) . .
B1 N31 N32 C33 167.6(8) . .
C35 N31 N32 Sm -179.6(6) . .
B1 N31 N32 Sm -9.4(10) . .
O1 Sm N32 C33 86.3(8) . .
N62 Sm N32 C33 -66.1(10) . .
N22 Sm N32 C33 -134.0(8) . .
N42 Sm N32 C33 13.1(8) . .
N52 Sm N32 C33 -56.9(8) . .
N12 Sm N32 C33 153.2(8) . .
O1 Sm N32 N31 -97.7(6) . .
N62 Sm N32 N31 109.9(7) . .
N22 Sm N32 N31 42.1(5) . .
N42 Sm N32 N31 -170.8(5) . .
N52 Sm N32 N31 119.2(6) . .
N12 Sm N32 N31 -30.7(5) . .
C45 N41 N42 C43 -0.1(9) . .
B2 N41 N42 C43 -174.5(8) . .
C45 N41 N42 Sm -155.6(5) . .
B2 N41 N42 Sm 30.0(9) . .
O1 Sm N42 C43 -42.9(7) . .
N62 Sm N42 C43 -131.2(8) . .
N32 Sm N42 C43 73.1(8) . .
N22 Sm N42 C43 153.4(7) . .
N52 Sm N42 C43 151.7(8) . .
N12 Sm N42 C43 -9.5(9) . .
O1 Sm N42 N41 105.4(6) . .
N62 Sm N42 N41 17.2(5) . .
N32 Sm N42 N41 -138.6(5) . .
N22 Sm N42 N41 -58.2(7) . .
N52 Sm N42 N41 -60.0(5) . .
N12 Sm N42 N41 138.8(5) . .
C55 N51 N52 C53 -1.8(9) . .
B2 N51 N52 C53 179.7(8) . .
C55 N51 N52 Sm -170.3(6) . .
B2 N51 N52 Sm 11.2(10) . .
O1 Sm N52 C53 -148.1(7) . .
N62 Sm N52 C53 150.0(8) . .
N32 Sm N52 C53 -26.1(8) . .
N22 Sm N52 C53 55.1(8) . .
N42 Sm N52 C53 -125.8(8) . .
N12 Sm N52 C53 33.3(10) . .
O1 Sm N52 N51 16.1(7) . .
N62 Sm N52 N51 -45.8(5) . .
N32 Sm N52 N51 138.1(6) . .
N22 Sm N52 N51 -140.6(6) . .
N42 Sm N52 N51 38.4(5) . .
N12 Sm N52 N51 -162.5(5) . .
C65 N61 N62 C63 -0.7(9) . .
B2 N61 N62 C63 -176.4(8) . .
C65 N61 N62 Sm -178.4(6) . .
B2 N61 N62 Sm 5.9(10) . .
O1 Sm N62 C63 74.8(8) . .
N32 Sm N62 C63 -129.8(8) . .
N22 Sm N62 C63 -64.2(8) . .
N42 Sm N62 C63 147.5(8) . .
N52 Sm N62 C63 -139.2(8) . .
N12 Sm N62 C63 5.3(8) . .
O1 Sm N62 N61 -108.2(6) . .
N32 Sm N62 N61 47.3(9) . .
N22 Sm N62 N61 112.9(6) . .
N42 Sm N62 N61 -35.5(6) . .
N52 Sm N62 N61 37.8(6) . .
N12 Sm N62 N61 -177.7(5) . .
N11 N12 C13 C14 1.6(10) . .
Sm N12 C13 C14 176.7(6) . .
N11 N12 C13 C17 176.1(8) . .
Sm N12 C13 C17 -8.8(14) . .
N12 C13 C14 C15 -2.8(10) . .
C17 C13 C14 C15 -177.2(9) . .
N12 N11 C15 C14 -2.0(9) . .
B1 N11 C15 C14 175.9(8) . .
N12 N11 C15 C16 179.2(7) . .
B1 N11 C15 C16 -2.9(13) . .
C13 C14 C15 N11 2.9(10) . .
C13 C14 C15 C16 -178.4(8) . .
N21 N22 C23 C24 1.9(11) . .
Sm N22 C23 C24 -157.4(7) . .
N21 N22 C23 C27 177.8(9) . .
Sm N22 C23 C27 18.5(15) . .
N22 C23 C24 C25 -0.7(12) . .
C27 C23 C24 C25 -176.4(11) . .
N22 N21 C25 C24 2.1(10) . .
B1 N21 C25 C24 -177.1(8) . .
N22 N21 C25 C26 -177.3(9) . .
B1 N21 C25 C26 3.5(14) . .
C23 C24 C25 N21 -0.9(11) . .
C23 C24 C25 C26 178.5(10) . .
N31 N32 C33 C34 1.9(10) . .
Sm N32 C33 C34 178.2(6) . .
N31 N32 C33 C37 -173.3(9) . .
Sm N32 C33 C37 3.0(14) . .
N32 C33 C34 C35 -0.4(12) . .
C37 C33 C34 C35 174.5(10) . .
N32 N31 C35 C34 2.4(11) . .
B1 N31 C35 C34 -167.0(9) . .
N32 N31 C35 C36 -177.7(10) . .
B1 N31 C35 C36 12.9(16) . .
C33 C34 C35 N31 -1.2(12) . .
C33 C34 C35 C36 178.8(10) . .
N41 N42 C43 C44 1.2(10) . .
Sm N42 C43 C44 152.4(7) . .
N41 N42 C43 C47 178.4(8) . .
Sm N42 C43 C47 -30.4(12) . .
N42 C43 C44 C45 -1.8(11) . .
C47 C43 C44 C45 -178.7(9) . .
N42 N41 C45 C44 -0.9(10) . .
B2 N41 C45 C44 172.8(9) . .
N42 N41 C45 C46 178.8(8) . .
B2 N41 C45 C46 -7.5(14) . .
C43 C44 C45 N41 1.6(11) . .
C43 C44 C45 C46 -178.1(9) . .
N51 N52 C53 C54 1.5(9) . .
Sm N52 C53 C54 167.1(6) . .
N51 N52 C53 C57 -179.6(8) . .
Sm N52 C53 C57 -14.0(13) . .
N52 C53 C54 C55 -0.7(10) . .
C57 C53 C54 C55 -179.6(9) . .
N52 N51 C55 C54 1.4(10) . .
B2 N51 C55 C54 179.8(8) . .
N52 N51 C55 C56 178.0(9) . .
B2 N51 C55 C56 -3.7(15) . .
C53 C54 C55 N51 -0.5(11) . .
C53 C54 C55 C56 -176.8(9) . .
N61 N62 C63 C64 -0.8(10) . .
Sm N62 C63 C64 176.6(6) . .
N61 N62 C63 C67 179.2(9) . .
Sm N62 C63 C67 -3.4(14) . .
N62 C63 C64 C65 2.0(12) . .
C67 C63 C64 C65 -178.0(11) . .
C63 C64 C65 N61 -2.4(12) . .
C63 C64 C65 C66 -177.6(11) . .
N62 N61 C65 C64 2.0(10) . .
B2 N61 C65 C64 177.1(9) . .
N62 N61 C65 C66 177.6(9) . .
B2 N61 C65 C66 -7.2(15) . .
Sm O1 C71 C76 -37.2(18) . .
Sm O1 C71 C72 142.0(11) . .
O1 C71 C72 C73 -178.7(9) . .
C76 C71 C72 C73 0.5(15) . .
C71 C72 C73 C74 -1.5(15) . .
C71 C72 C73 C77 -179.5(10) . .
C72 C73 C74 O2 -174.9(10) . .
C77 C73 C74 O2 3.2(16) . .
C72 C73 C74 C75 1.3(14) . .
C77 C73 C74 C75 179.5(9) . .
O2 C74 C75 C76 176.2(9) . .
C73 C74 C75 C76 -0.2(14) . .
O2 C74 C75 C81 -6.1(15) . .
C73 C74 C75 C81 177.6(9) . .
C74 C75 C76 C71 -0.9(14) . .
C81 C75 C76 C71 -178.6(9) . .
O1 C71 C76 C75 179.9(8) . .
C72 C71 C76 C75 0.7(13) . .
C72 C73 C77 C79 -125.4(12) . .
C74 C73 C77 C79 56.5(14) . .
C72 C73 C77 C80 112.5(12) . .
C74 C73 C77 C80 -65.6(13) . .
C72 C73 C77 C78 -8.2(17) . .
C74 C73 C77 C78 173.7(11) . .
C76 C75 C81 C84 1.0(15) . .
C74 C75 C81 C84 -176.7(10) . .
C76 C75 C81 C83 -119.5(11) . .
C74 C75 C81 C83 62.8(13) . .
C76 C75 C81 C82 119.2(10) . .
C74 C75 C81 C82 -58.5(13) . .
C25 N21 B1 N11 128.1(8) . .
N22 N21 B1 N11 -50.9(10) . .
C25 N21 B1 N31 -106.4(9) . .
N22 N21 B1 N31 74.5(9) . .
C15 N11 B1 N21 -118.9(8) . .
N12 N11 B1 N21 58.8(10) . .
C15 N11 B1 N31 116.6(8) . .
N12 N11 B1 N31 -65.7(9) . .
C35 N31 B1 N21 112.1(10) . .
N32 N31 B1 N21 -55.9(10) . .
C35 N31 B1 N11 -122.1(10) . .
N32 N31 B1 N11 70.0(10) . .
C45 N41 B2 N61 107.3(10) . .
N42 N41 B2 N61 -79.5(10) . .
C45 N41 B2 N51 -129.7(9) . .
N42 N41 B2 N51 43.4(11) . .
C65 N61 B2 N41 -118.0(10) . .
N62 N61 B2 N41 56.7(10) . .
C65 N61 B2 N51 119.5(9) . .
N62 N61 B2 N51 -65.8(10) . .
C55 N51 B2 N41 112.4(9) . .
N52 N51 B2 N41 -69.4(10) . .
C55 N51 B2 N61 -124.4(9) . .
N52 N51 B2 N61 53.8(10) . .
C5S C1S C2S C6S -138(55) 2_556 2_556
C1S C1S C2S C6S 39(50) 2_556 2_556
C6S C1S C2S C6S 41(51) . 2_556
C4S C1S C2S C6S -138(55) 2_556 2_556
C2S C1S C2S C6S 39(50) 2_556 2_556
C3S C1S C2S C6S 0(75) 2_556 2_556
C6S C1S C2S C3S -41(51) 2_556 .
C5S C1S C2S C3S -178(4) 2_556 .
C1S C1S C2S C3S -1(2) 2_556 .
C6S C1S C2S C3S 0.0 . .
C4S C1S C2S C3S -178(5) 2_556 .
C2S C1S C2S C3S -1(2) 2_556 .
C3S C1S C2S C3S -41(86) 2_556 .
C6S C1S C2S C5S 138(55) 2_556 2_556
C1S C1S C2S C5S 177(6) 2_556 2_556
C6S C1S C2S C5S 178(4) . 2_556
C4S C1S C2S C5S 0.0(14) 2_556 2_556
C2S C1S C2S C5S 177(6) 2_556 2_556
C3S C1S C2S C5S 138(89) 2_556 2_556
C6S C1S C2S C1S -39(50) 2_556 2_556
C5S C1S C2S C1S -177(6) 2_556 2_556
C6S C1S C2S C1S 1(2) . 2_556
C4S C1S C2S C1S -177(7) 2_556 2_556
C2S C1S C2S C1S 0.0(11) 2_556 2_556
C3S C1S C2S C1S -39(84) 2_556 2_556
C6S C2S C3S C4S -19(30) 2_556 .
C1S C2S C3S C4S 0.0 . .
C5S C2S C3S C4S -19(47) 2_556 .
C1S C2S C3S C4S -1(2) 2_556 .
C1S C2S C3S C6S 19(30) . 2_556
C5S C2S C3S C6S 0(21) 2_556 2_556
C1S C2S C3S C6S 17(28) 2_556 2_556
C6S C2S C3S C1S -17(28) 2_556 2_556
C1S C2S C3S C1S 1(2) . 2_556
C5S C2S C3S C1S -17(46) 2_556 2_556
C2S C3S C4S C5S 0.0 . .
C6S C3S C4S C5S -1(2) 2_556 .
C1S C3S C4S C5S -1(2) 2_556 .
C2S C3S C4S C1S 1(2) . 2_556
C6S C3S C4S C1S 0.0(10) 2_556 2_556
C3S C4S C5S C1S 2(2) . 2_556
C3S C4S C5S C6S 0.0 . .
C1S C4S C5S C6S -2(2) 2_556 .
C3S C4S C5S C2S 2(2) . 2_556
C1S C4S C5S C2S 0.0(12) 2_556 2_556
C1S C5S C6S C2S 160(31) 2_556 2_556
C4S C5S C6S C2S 161(29) . 2_556
C4S C5S C6S C1S 2(2) . 2_556
C2S C5S C6S C1S -160(31) 2_556 2_556
C1S C5S C6S C1S -2(2) 2_556 .
C4S C5S C6S C1S 0.0 . .
C2S C5S C6S C1S -161(29) 2_556 .
C1S C5S C6S C3S 160(49) 2_556 2_556
C4S C5S C6S C3S 161(46) . 2_556
C2S C5S C6S C3S 0(21) 2_556 2_556
C6S C1S C6S C2S -149(43) 2_556 2_556
C5S C1S C6S C2S 0(56) 2_556 2_556
C1S C1S C6S C2S -149(44) 2_556 2_556
C2S C1S C6S C2S -151(42) . 2_556
C4S C1S C6S C2S 28(39) 2_556 2_556
C3S C1S C6S C2S 28(39) 2_556 2_556
C6S C1S C6S C1S 0.0(11) 2_556 2_556
C5S C1S C6S C1S 149(72) 2_556 2_556
C2S C1S C6S C1S -2(2) . 2_556
C4S C1S C6S C1S 177(6) 2_556 2_556
C2S C1S C6S C1S 149(44) 2_556 2_556
C3S C1S C6S C1S 177(6) 2_556 2_556
C6S C1S C6S C5S 2(3) 2_556 .
C5S C1S C6S C5S 151(70) 2_556 .
C1S C1S C6S C5S 2(2) 2_556 .
C2S C1S C6S C5S 0.0 . .
C4S C1S C6S C5S 179(4) 2_556 .
C2S C1S C6S C5S 151(42) 2_556 .
C3S C1S C6S C5S 179(4) 2_556 .
C6S C1S C6S C3S -177(6) 2_556 2_556
C5S C1S C6S C3S -28(67) 2_556 2_556
C1S C1S C6S C3S -177(6) 2_556 2_556
C2S C1S C6S C3S -179(4) . 2_556
C4S C1S C6S C3S 0.0(14) 2_556 2_556
C2S C1S C6S C3S -28(39) 2_556 2_556
C12S C7S C8S C10S -5(3) . 2_656
C9S C7S C8S C10S -3(2) 2_656 2_656
C10S C7S C8S C11S 0(3) 2_656 2_656
C12S C7S C8S C11S -5(6) . 2_656
C9S C7S C8S C11S -3(5) 2_656 2_656
C10S C7S C8S C9S 5(3) 2_656 .
C12S C7S C8S C9S 0.0 . .
C9S C7S C8S C9S 2.0(14) 2_656 .
C10S C8S C9S C11S -167(12) 2_656 2_656
C7S C8S C9S C11S -172(8) . 2_656
C11S C8S C9S C10S 167(12) 2_656 2_656
C7S C8S C9S C10S -6(4) . 2_656
C10S C8S C9S C12S -167(14) 2_656 2_656
C11S C8S C9S C12S 0(4) 2_656 2_656
C7S C8S C9S C12S -172(11) . 2_656
C10S C8S C9S C10S 6(4) 2_656 .
C11S C8S C9S C10S 172(8) 2_656 .
C7S C8S C9S C10S 0.0 . .
C10S C8S C9S C9S 4(3) 2_656 2_656
C11S C8S C9S C9S 170(9) 2_656 2_656
C7S C8S C9S C9S -2.1(14) . 2_656
C10S C8S C9S C7S 0.0(18) 2_656 2_656
C11S C8S C9S C7S 167(12) 2_656 2_656
C7S C8S C9S C7S -6(4) . 2_656
C11S C9S C10S C8S 0(69) 2_656 2_656
C10S C9S C10S C8S -117(51) 2_656 2_656
C12S C9S C10S C8S 56(48) 2_656 2_656
C8S C9S C10S C8S -120(50) . 2_656
C9S C9S C10S C8S -117(51) 2_656 2_656
C7S C9S C10S C8S 56(49) 2_656 2_656
C11S C9S C10S C9S 117(45) 2_656 2_656
C10S C9S C10S C9S 0.0(16) 2_656 2_656
C12S C9S C10S C9S 173(6) 2_656 2_656
C8S C9S C10S C9S -3(2) . 2_656
C7S C9S C10S C9S 173(5) 2_656 2_656
C11S C9S C10S C7S -56(43) 2_656 2_656
C10S C9S C10S C7S -173(5) 2_656 2_656
C12S C9S C10S C7S 0(3) 2_656 2_656
C8S C9S C10S C7S -177(2) . 2_656
C9S C9S C10S C7S -173(5) 2_656 2_656
C11S C9S C10S C11S 120(44) 2_656 .
C10S C9S C10S C11S 3(2) 2_656 .
C12S C9S C10S C11S 177(5) 2_656 .
C8S C9S C10S C11S 0.0 . .
C9S C9S C10S C11S 3(2) 2_656 .
C7S C9S C10S C11S 177(2) 2_656 .
C11S C9S C10S C10S 117(46) 2_656 2_656
C12S C9S C10S C10S 173(7) 2_656 2_656
C8S C9S C10S C10S -3(2) . 2_656
C9S C9S C10S C10S 0.0(16) 2_656 2_656
C7S C9S C10S C10S 173(5) 2_656 2_656
C11S C9S C10S C12S -56(41) 2_656 2_656
C10S C9S C10S C12S -173(7) 2_656 2_656
C8S C9S C10S C12S -177(5) . 2_656
C9S C9S C10S C12S -173(6) 2_656 2_656
C7S C9S C10S C12S 0(3) 2_656 2_656
C10S C9S C10S C11S -117(46) 2_656 2_656
C12S C9S C10S C11S 56(41) 2_656 2_656
C8S C9S C10S C11S -120(44) . 2_656
C9S C9S C10S C11S -117(45) 2_656 2_656
C7S C9S C10S C11S 56(43) 2_656 2_656
C8S C10S C11S C9S 166(11) 2_656 2_656
C7S C10S C11S C9S 166(9) 2_656 2_656
C9S C10S C11S C9S -8(6) . 2_656
C10S C10S C11S C9S -6(5) 2_656 2_656
C12S C10S C11S C9S 0(9) 2_656 2_656
C11S C10S C11S C9S -6(5) 2_656 2_656
C9S C10S C11S C8S -166(11) 2_656 2_656
C7S C10S C11S C8S 0(3) 2_656 2_656
C9S C10S C11S C8S -175(6) . 2_656
C10S C10S C11S C8S -172(7) 2_656 2_656
C12S C10S C11S C8S -166(17) 2_656 2_656
C11S C10S C11S C8S -172(8) 2_656 2_656
C8S C10S C11S C12S 175(6) 2_656 .
C9S C10S C11S C12S 8(6) 2_656 .
C7S C10S C11S C12S 175(4) 2_656 .
C9S C10S C11S C12S 0.0 . .
C10S C10S C11S C12S 2.4(15) 2_656 .
C12S C10S C11S C12S 8(12) 2_656 .
C11S C10S C11S C12S 2(3) 2_656 .
C8S C10S C11S C10S 172(7) 2_656 2_656
C9S C10S C11S C10S 6(5) 2_656 2_656
C7S C10S C11S C10S 172(6) 2_656 2_656
C9S C10S C11S C10S -2.4(15) . 2_656
C12S C10S C11S C10S 6(11) 2_656 2_656
C11S C10S C11S C10S 0.0(13) 2_656 2_656
C8S C11S C12S C9S 0(4) 2_656 2_656
C10S C11S C12S C9S -8(5) . 2_656
C10S C11S C12S C9S -5(4) 2_656 2_656
C9S C11S C12S C7S 8(5) 2_656 .
C8S C11S C12S C7S 8(9) 2_656 .
C10S C11S C12S C7S 0.0 . .
C10S C11S C12S C7S 2.3(15) 2_656 .
C9S C11S C12S C10S 5(4) 2_656 2_656
C8S C11S C12S C10S 5(8) 2_656 2_656
C10S C11S C12S C10S -2.3(15) . 2_656
C10S C7S C12S C9S 0.0(15) 2_656 2_656
C8S C7S C12S C9S 3(2) . 2_656
C10S C7S C12S C11S -3(2) 2_656 .
C8S C7S C12S C11S 0.0 . .
C9S C7S C12S C11S -3(2) 2_656 .
C8S C7S C12S C10S 3(2) . 2_656
C9S C7S C12S C10S 0.0(15) 2_656 2_656
